data_7159665
loop_
_publ_author_name
'Tatarinov, Dmitry A.'
'Mikulenkova, Elina A.'
'Litvinov, Igor A.'
'Khayarov, Khasan R.'
'Mironov, Vladimir F.'

_publ_section_title
;
 Divergent synthesis of benzoxaphospholenes and phosphacoumarins via the
 reaction of 2-alkenylphenols with phosphorus(iii/v) chlorides
;
_journal_issue 8
_journal_name_full 'Organic &amp; Biomolecular Chemistry'
_journal_page_first 1629
_journal_page_last 1633
_journal_paper_doi 10.1039/D3OB01718D
_journal_volume 22
_journal_year 2024
_chemical_formula_moiety 'C9 H11 O3 P, H2 O'
_chemical_formula_sum 'C9 H13 O4 P'
_chemical_formula_weight 216.16
_chemical_melting_point 354
_chemical_name_systematic '2-hydroxy-3,3-dimethyl-3H-benzo[d][1,2]oxaphosphole 2-oxide'
_space_group_crystal_system orthorhombic
_space_group_IT_number 19
_space_group_name_Hall 'P 2ac 2ab'
_space_group_name_H-M_alt 'P 21 21 21'
_atom_sites_solution_hydrogens mixed
_audit_creation_method SHELXL-2018/3
_audit_update_record
;
2023-10-07 deposited with the CCDC.	2023-11-13 downloaded from the CCDC.
;
_cell_angle_alpha 90
_cell_angle_beta 90
_cell_angle_gamma 90
_cell_formula_units_Z 4
_cell_length_a 6.4079(3)
_cell_length_b 6.8535(3)
_cell_length_c 22.6667(11)
_cell_measurement_reflns_used 9624
_cell_measurement_temperature 100(2)
_cell_measurement_theta_max 30.25
_cell_measurement_theta_min 3.11
_cell_volume 995.44(8)
_computing_cell_refinement 'Bruker SAINT'
_computing_data_collection 'Bruker APEX2'
_computing_data_reduction 'Bruker SAINT'
_computing_molecular_graphics 'Bruker SHELXTL'
_computing_publication_material 'Bruker SHELXTL'
_computing_structure_refinement 'SHELXL-2018/3 (Sheldrick, 2018)'
_computing_structure_solution 'SHELXT 2014/5 (Sheldrick, 2014)'
_diffrn_ambient_temperature 100(2)
_diffrn_measured_fraction_theta_full 0.994
_diffrn_measured_fraction_theta_max 0.996
_diffrn_measurement_device_type 'Bruker D8 QUEST'
_diffrn_measurement_method '\f and \w scans'
_diffrn_radiation_type MoK\a
_diffrn_radiation_wavelength 0.71073
_diffrn_reflns_av_R_equivalents 0.0773
_diffrn_reflns_av_unetI/netI 0.0351
_diffrn_reflns_Laue_measured_fraction_full 0.994
_diffrn_reflns_Laue_measured_fraction_max 0.996
_diffrn_reflns_limit_h_max 9
_diffrn_reflns_limit_h_min -9
_diffrn_reflns_limit_k_max 9
_diffrn_reflns_limit_k_min -9
_diffrn_reflns_limit_l_max 32
_diffrn_reflns_limit_l_min -32
_diffrn_reflns_number 24820
_diffrn_reflns_point_group_measured_fraction_full 0.995
_diffrn_reflns_point_group_measured_fraction_max 0.997
_diffrn_reflns_theta_full 25.242
_diffrn_reflns_theta_max 30.265
_diffrn_reflns_theta_min 1.797
_diffrn_source 'I\mS DIAMOND'
_exptl_absorpt_coefficient_mu 0.262
_exptl_absorpt_correction_T_max 0.7460
_exptl_absorpt_correction_T_min 0.5619
_exptl_absorpt_correction_type multi-scan
_exptl_crystal_colour colorless
_exptl_crystal_density_diffrn 1.442
_exptl_crystal_description plate
_exptl_crystal_F_000 456
_exptl_crystal_size_max 0.4
_exptl_crystal_size_mid 0.25
_exptl_crystal_size_min 0.05
_refine_diff_density_max 0.787
_refine_diff_density_min -0.244
_refine_diff_density_rms 0.079
_refine_ls_abs_structure_details
;
 Flack x determined using 1169 quotients [(I+)-(I-)]/[(I+)+(I-)]
 (Parsons, Flack and Wagner, Acta Cryst. B69 (2013) 249-259).
;
_refine_ls_abs_structure_Flack 0.10(4)
_refine_ls_extinction_method none
_refine_ls_goodness_of_fit_ref 1.066
_refine_ls_hydrogen_treatment mixed
_refine_ls_matrix_type full
_refine_ls_number_parameters 141
_refine_ls_number_reflns 2970
_refine_ls_number_restraints 0
_refine_ls_restrained_S_all 1.066
_refine_ls_R_factor_all 0.0293
_refine_ls_R_factor_gt 0.0285
_refine_ls_shift/su_max 0.001
_refine_ls_shift/su_mean 0.000
_refine_ls_structure_factor_coef Fsqd
_refine_ls_weighting_details 'w=1/[\s^2^(Fo^2^)+(0.0442P)^2^+0.1021P] where P=(Fo^2^+2Fc^2^)/3'
_refine_ls_weighting_scheme calc
_refine_ls_wR_factor_gt 0.0717
_refine_ls_wR_factor_ref 0.0720
_reflns_Friedel_coverage 0.705
_reflns_Friedel_fraction_full 0.997
_reflns_Friedel_fraction_max 0.998
_reflns_number_gt 2893
_reflns_number_total 2970
_reflns_threshold_expression 'I > 2\s(I)'
_cod_data_source_file d3ob01718d2.cif
_cod_data_source_block shelx_CCDC1
_cod_depositor_comments 'Adding full bibliography for 7159664--7159669.cif.'
_cod_database_code 7159665
_shelx_shelxl_version_number 2018/3
_shelx_space_group_comment
;
The symmetry employed for this shelxl refinement is uniquely defined
by the following loop, which should always be used as a source of
symmetry information in preference to the above space-group names.
They are only intended as comments.
;

loop_
_space_group_symop_operation_xyz
'x, y, z'
'-x+1/2, -y, z+1/2'
'-x, y+1/2, -z+1/2'
'x+1/2, -y+1/2, -z'

loop_
_atom_site_label
_atom_site_type_symbol
_atom_site_fract_x
_atom_site_fract_y
_atom_site_fract_z
_atom_site_U_iso_or_equiv
_atom_site_adp_type
_atom_site_occupancy
_atom_site_site_symmetry_order
_atom_site_calc_flag
_atom_site_refinement_flags_posn
_atom_site_refinement_flags_adp
_atom_site_refinement_flags_occupancy
_atom_site_disorder_assembly
_atom_site_disorder_group
C3 C 0.2226(2) 0.7660(2) 0.60783(6) 0.0137(3) Uani 1 1 d . . . . .
C3A C 0.2387(2) 0.7562(2) 0.67474(6) 0.0135(3) Uani 1 1 d . . . . .
C4 C 0.2295(2) 0.9105(2) 0.71412(7) 0.0188(3) Uani 1 1 d . . . . .
H4 H 0.215398 1.040709 0.700263 0.023 Uiso 1 1 calc R U . . .
C5 C 0.2412(3) 0.8716(3) 0.77462(7) 0.0228(3) Uani 1 1 d . . . . .
H5 H 0.234139 0.976332 0.802023 0.027 Uiso 1 1 calc R U . . .
C6 C 0.2630(3) 0.6828(3) 0.79497(7) 0.0232(3) Uani 1 1 d . . . . .
H6 H 0.272166 0.659436 0.836197 0.028 Uiso 1 1 calc R U . . .
C7 C 0.2716(2) 0.5260(3) 0.75594(6) 0.0200(3) Uani 1 1 d . . . . .
H7 H 0.286035 0.395761 0.769708 0.024 Uiso 1 1 calc R U . . .
C7A C 0.2584(2) 0.5674(2) 0.69646(6) 0.0146(3) Uani 1 1 d . . . . .
C8 C -0.0053(3) 0.7991(2) 0.58896(8) 0.0213(3) Uani 1 1 d . . . . .
H8A H -0.092831 0.694141 0.604760 0.032 Uiso 1 1 calc R U . . .
H8B H -0.014234 0.799506 0.545802 0.032 Uiso 1 1 calc R U . . .
H8C H -0.054033 0.924807 0.604306 0.032 Uiso 1 1 calc R U . . .
C9 C 0.3660(3) 0.9212(2) 0.58096(7) 0.0232(3) Uani 1 1 d . . . . .
H9A H 0.322088 1.050806 0.594372 0.035 Uiso 1 1 calc R U . . .
H9B H 0.357667 0.914974 0.537832 0.035 Uiso 1 1 calc R U . . .
H9C H 0.510141 0.897179 0.593489 0.035 Uiso 1 1 calc R U . . .
O1 O 0.26327(18) 0.42070(17) 0.65361(5) 0.0171(2) Uani 1 1 d . . . . .
O2 O 0.17553(17) 0.41054(16) 0.54514(5) 0.0162(2) Uani 1 1 d . . . . .
O3 O 0.53676(17) 0.52239(17) 0.57745(5) 0.0192(2) Uani 1 1 d . . . . .
O4 O 0.78576(18) 0.26894(16) 0.55336(5) 0.0150(2) Uani 1 1 d . . . . .
P2 P 0.30397(5) 0.51801(5) 0.58956(2) 0.01169(10) Uani 1 1 d . . . . .
H41 H 0.903(4) 0.323(4) 0.5529(11) 0.032(6) Uiso 1 1 d . . . . .
H3 H 0.642(4) 0.410(4) 0.5656(13) 0.049(8) Uiso 1 1 d . . . . .
H42 H 0.766(4) 0.211(4) 0.5177(10) 0.031(6) Uiso 1 1 d . . . . .

loop_
_atom_site_aniso_label
_atom_site_aniso_U_11
_atom_site_aniso_U_22
_atom_site_aniso_U_33
_atom_site_aniso_U_23
_atom_site_aniso_U_13
_atom_site_aniso_U_12
C3 0.0164(6) 0.0105(5) 0.0142(6) -0.0008(5) -0.0009(5) 0.0017(5)
C3A 0.0105(6) 0.0157(6) 0.0142(6) -0.0023(5) -0.0001(5) 0.0004(5)
C4 0.0177(7) 0.0196(7) 0.0191(6) -0.0058(6) -0.0001(6) 0.0003(6)
C5 0.0186(7) 0.0328(8) 0.0171(6) -0.0106(6) 0.0014(6) -0.0012(6)
C6 0.0173(7) 0.0385(9) 0.0138(6) -0.0012(6) 0.0004(6) -0.0033(7)
C7 0.0189(7) 0.0258(8) 0.0154(6) 0.0034(6) 0.0003(5) -0.0027(7)
C7A 0.0130(6) 0.0164(6) 0.0146(6) -0.0006(5) -0.0005(5) -0.0010(5)
C8 0.0219(7) 0.0208(7) 0.0213(7) -0.0047(7) -0.0071(6) 0.0087(6)
C9 0.0336(9) 0.0135(7) 0.0226(7) 0.0005(6) 0.0063(7) -0.0023(6)
O1 0.0238(6) 0.0127(4) 0.0150(4) 0.0004(4) -0.0003(4) -0.0003(4)
O2 0.0160(5) 0.0158(5) 0.0169(5) -0.0061(4) -0.0007(4) 0.0001(4)
O3 0.0128(4) 0.0174(5) 0.0275(6) -0.0036(4) 0.0022(4) 0.0000(4)
O4 0.0138(5) 0.0160(5) 0.0151(4) -0.0029(4) -0.0002(4) -0.0003(4)
P2 0.01141(16) 0.01044(15) 0.01323(16) -0.00153(12) -0.00024(12) 0.00084(12)

loop_
_atom_type_symbol
_atom_type_description
_atom_type_scat_dispersion_real
_atom_type_scat_dispersion_imag
_atom_type_scat_source
C C 0.0033 0.0016 'International Tables Vol C Tables 4.2.6.8 and 6.1.1.4'
H H 0.0000 0.0000 'International Tables Vol C Tables 4.2.6.8 and 6.1.1.4'
O O 0.0106 0.0060 'International Tables Vol C Tables 4.2.6.8 and 6.1.1.4'
P P 0.1023 0.0942 'International Tables Vol C Tables 4.2.6.8 and 6.1.1.4'

loop_
_geom_angle_atom_site_label_1
_geom_angle_atom_site_label_2
_geom_angle_atom_site_label_3
_geom_angle
_geom_angle_site_symmetry_1
_geom_angle_site_symmetry_3
_geom_angle_publ_flag
C3A C3 C9 112.71(13) . . ?
C3A C3 C8 110.37(12) . . ?
C9 C3 C8 110.89(13) . . ?
C3A C3 P2 99.54(9) . . ?
C9 C3 P2 112.63(10) . . ?
C8 C3 P2 110.21(10) . . ?
C4 C3A C7A 119.11(14) . . ?
C4 C3A C3 127.28(14) . . ?
C7A C3A C3 113.58(12) . . ?
C3A C4 C5 118.94(15) . . ?
C3A C4 H4 120.5 . . ?
C5 C4 H4 120.5 . . ?
C6 C5 C4 120.75(15) . . ?
C6 C5 H5 119.6 . . ?
C4 C5 H5 119.6 . . ?
C5 C6 C7 121.00(15) . . ?
C5 C6 H6 119.5 . . ?
C7 C6 H6 119.5 . . ?
C7A C7 C6 117.33(16) . . ?
C7A C7 H7 121.3 . . ?
C6 C7 H7 121.3 . . ?
C7 C7A C3A 122.88(14) . . ?
C7 C7A O1 121.95(14) . . ?
C3A C7A O1 115.18(12) . . ?
C3 C8 H8A 109.5 . . ?
C3 C8 H8B 109.5 . . ?
H8A C8 H8B 109.5 . . ?
C3 C8 H8C 109.5 . . ?
H8A C8 H8C 109.5 . . ?
H8B C8 H8C 109.5 . . ?
C3 C9 H9A 109.5 . . ?
C3 C9 H9B 109.5 . . ?
H9A C9 H9B 109.5 . . ?
C3 C9 H9C 109.5 . . ?
H9A C9 H9C 109.5 . . ?
H9B C9 H9C 109.5 . . ?
C7A O1 P2 109.28(9) . . ?
P2 O3 H3 130.9(16) . . ?
H41 O4 H3 107(2) . . ?
H41 O4 H42 108(2) . . ?
H3 O4 H42 113.4(19) . . ?
O2 P2 O3 115.43(6) . . ?
O2 P2 O1 108.21(7) . . ?
O3 P2 O1 109.20(6) . . ?
O2 P2 C3 117.03(7) . . ?
O3 P2 C3 107.67(7) . . ?
O1 P2 C3 97.70(6) . . ?

loop_
_geom_bond_atom_site_label_1
_geom_bond_atom_site_label_2
_geom_bond_distance
_geom_bond_site_symmetry_2
_geom_bond_publ_flag
C3 C3A 1.5216(19) . ?
C3 C9 1.532(2) . ?
C3 C8 1.538(2) . ?
C3 P2 1.8256(14) . ?
C3A C4 1.385(2) . ?
C3A C7A 1.390(2) . ?
C4 C5 1.399(2) . ?
C4 H4 0.9500 . ?
C5 C6 1.381(3) . ?
C5 H5 0.9500 . ?
C6 C7 1.393(2) . ?
C6 H6 0.9500 . ?
C7 C7A 1.3804(19) . ?
C7 H7 0.9500 . ?
C7A O1 1.3984(17) . ?
C8 H8A 0.9800 . ?
C8 H8B 0.9800 . ?
C8 H8C 0.9800 . ?
C9 H9A 0.9800 . ?
C9 H9B 0.9800 . ?
C9 H9C 0.9800 . ?
O1 P2 1.6188(11) . ?
O2 P2 1.4945(11) . ?
O3 P2 1.5170(11) . ?
O3 H3 1.06(3) . ?
O4 H41 0.84(3) . ?
O4 H3 1.36(3) . ?
O4 H42 0.91(2) . ?
